data_4116480
loop_
_publ_author_name
'James L. Foley'
'Lian Li'
'Daniel J. Sandman'
'Michael J. Vela'
'Bruce M. Foxman'
'Rick Albro'
'Craig J. Eckhardt'

_publ_section_title
;
 Side Group Interactions in a Polydiacetylene Single Crystal
;
_journal_name_full 'Journal of the American Chemical Society'
_journal_page_first 7262
_journal_page_last 7263
_journal_paper_doi 10.1021/ja990436i
_journal_volume 121
_journal_year 1999
_chemical_compound_source
;
?
;
_chemical_formula_moiety 'C30 H24 N6'
_chemical_formula_sum 'C30 H24 N6'
_chemical_formula_weight 468.56
_chemical_name_systematic
;
?
;
_space_group_IT_number 2
_symmetry_cell_setting triclinic
_symmetry_space_group_name_Hall '-P 1'
_symmetry_space_group_name_H-M 'P -1'
_atom_sites_solution_hydrogens geom
_atom_sites_solution_primary direct
_audit_creation_date 99-02-02
_audit_creation_method CRYSTALS_ver_07-07-97
_cell_angle_alpha 81.28(3)
_cell_angle_beta 82.871(19)
_cell_angle_gamma 83.31(2)
_cell_formula_units_Z 1
_cell_length_a 4.9976(9)
_cell_length_b 10.802(4)
_cell_length_c 12.494(4)
_cell_measurement_reflns_used 25
_cell_measurement_temperature 294
_cell_measurement_theta_max 46
_cell_measurement_theta_min 40
_cell_volume 658.2(3)
_computing_cell_refinement 'CAD4-EXPRESS (Straver, 1992)'
_computing_data_collection 'CAD4-EXPRESS (Straver, 1992)'
_computing_data_reduction
;
MolEN (Fair, C. K., 1990)
;
_computing_molecular_graphics
;
 CAMERON (Watkin, Prout & Pearce,  1996)
;
_computing_publication_material
;
CRYSTALS Issue 10 (Watkin, Prout, Carruthers & Betteridge, 1996)
;
_computing_structure_refinement
;
CRYSTALS Issue 10 (Watkin, Prout, Carruthers & Betteridge, 1996)
;
_computing_structure_solution 'SIR92 (Giacovazzo et al, 1992)'
_diffrn_ambient_temperature 294
_diffrn_measured_fraction_theta_max 1.000
_diffrn_measurement_device_type '  Enraf-nonius CAD4 '
_diffrn_measurement_method \wA
_diffrn_radiation_monochromator graphite
_diffrn_radiation_type 'Cu K\a'
_diffrn_radiation_wavelength 1.54178
_diffrn_reflns_av_R_equivalents 0.02
_diffrn_reflns_limit_h_max 0
_diffrn_reflns_limit_h_min -6
_diffrn_reflns_limit_k_max 13
_diffrn_reflns_limit_k_min -13
_diffrn_reflns_limit_l_max 15
_diffrn_reflns_limit_l_min -15
_diffrn_reflns_number 3007
_diffrn_reflns_theta_max 74.33
_diffrn_reflns_theta_min 2.41
_diffrn_standards_decay_% 0.00
_diffrn_standards_interval_time 7200s
_diffrn_standards_number 3
_exptl_absorpt_coefficient_mu 0.54
_exptl_absorpt_correction_T_max 0.93
_exptl_absorpt_correction_T_min 0.69
_exptl_absorpt_correction_type psi-scan
_exptl_absorpt_process_details '\y scan,(North et al, 1968)'
_exptl_crystal_colour ' violet '
_exptl_crystal_density_diffrn 1.18
_exptl_crystal_description ' needle '
_exptl_crystal_F_000 246.63
_exptl_crystal_size_max 0.63
_exptl_crystal_size_mid 0.29
_exptl_crystal_size_min 0.13
_refine_diff_density_max 0.55
_refine_diff_density_min -0.51
_refine_ls_extinction_coef 50.3(49)
_refine_ls_extinction_method 'Larson 1970 Crystallographic Computing eq 22'
_refine_ls_goodness_of_fit_obs 0.9666
_refine_ls_hydrogen_treatment noref
_refine_ls_matrix_type full
_refine_ls_number_parameters 212
_refine_ls_number_reflns 1905
_refine_ls_R_factor_obs 0.0652
_refine_ls_shift/su_max 0.201310
_refine_ls_structure_factor_coef Fsqd
_refine_ls_weighting_details
;
 Chebychev polynomial with   3 parameters (Carruthers & Watkin, 1979)
 3.26 3.33 1.53
;
_refine_ls_weighting_scheme calc
_refine_ls_wR_factor_obs 0.0860
_reflns_limit_h_max 6
_reflns_limit_h_min 0
_reflns_limit_k_max 13
_reflns_limit_k_min -12
_reflns_limit_l_max 15
_reflns_limit_l_min -15
_reflns_number_observed 1905
_reflns_number_total 2687
_reflns_observed_criterion >1.96\s(I)
_cod_data_source_file ja990436i_1.cif
_cod_data_source_block CRYSTALS_cif
_cod_depositor_comments
;
The following automatic conversions were performed:

'_symmetry_cell_setting' value 'triclinic ' changed to 'triclinic'
according to the built-in table from CIF Core dictionary named
'cif_core.dic' version 2.4.1 from 2010-06-29.

Automatic conversion script
Id: cif_fix_values 1715 2011-07-08 13:25:40Z adriana 

2020-12-03
Z value and formula fixed to values more according to usual
chemical conventions.                 miguel
;
_cod_original_formula_weight 234.28
_cod_original_formula_moiety ' C15 H12 N3 '
_cod_original_formula_units_Z 1.00
_cod_original_cell_volume 658.24
_cod_original_sg_symbol_H-M 'P -1 '
_cod_original_formula_sum ' C15 H12 N3 '
_cod_database_code 4116480

loop_
_symmetry_equiv_pos_as_xyz
x,y,z
-x,-y,-z

loop_
_atom_site_aniso_label
_atom_site_aniso_U_11
_atom_site_aniso_U_22
_atom_site_aniso_U_33
_atom_site_aniso_U_23
_atom_site_aniso_U_13
_atom_site_aniso_U_12
C1 0.0501(12) 0.1084(19) 0.1022(18) -0.0589(16) 0.0021(12) -0.0028(12)
C2 0.0521(12) 0.1084(19) 0.0984(18) -0.0552(16) 0.0051(11) -0.0051(12)
C3 0.0477(11) 0.1070(18) 0.0949(17) -0.0480(15) 0.0071(11) -0.0147(11)
C4 0.0567(13) 0.0987(19) 0.113(2) -0.0237(16) -0.0089(13) 0.0014(13)
C5 0.109(3) 0.090(2) 0.180(4) 0.006(2) -0.031(3) -0.0056(19)
C6 0.0503(11) 0.0641(12) 0.0648(12) -0.0179(9) 0.0032(8) -0.0169(9)
C7 0.0617(12) 0.0732(13) 0.0539(11) -0.0152(9) 0.0088(9) -0.015(1)
C8 0.0614(12) 0.0687(12) 0.0557(11) -0.0100(9) -0.0012(9) -0.009(1)
C9 0.053(1) 0.0628(11) 0.055(1) -0.0116(8) 0.0024(8) -0.0124(8)
C10 0.0612(12) 0.0730(13) 0.051(1) -0.0109(9) 0.0051(8) -0.011(1)
C11 0.0588(12) 0.0697(12) 0.0600(12) -0.0091(9) -0.0016(9) -0.0079(9)
C12 0.0559(11) 0.0672(12) 0.0570(11) -0.0121(9) 0.0023(8) -0.0113(9)
C13 0.0553(11) 0.0682(12) 0.0638(12) -0.0099(9) 0.0019(9) -0.0099(9)
C14 0.0612(13) 0.0739(14) 0.0723(14) -0.0120(11) 0.0004(11) -0.0060(11)
C15 0.0824(17) 0.0913(18) 0.0718(16) 0.0035(13) 0.0053(13) 0.0069(14)
N1 0.051(1) 0.0772(12) 0.0790(12) -0.025(1) 0.0042(8) -0.0094(8)
N2 0.0701(13) 0.1026(16) 0.0950(16) -0.0219(13) 0.0032(11) 0.0042(12)
N3 0.147(3) 0.163(3) 0.0780(17) 0.0252(17) 0.0098(17) 0.036(2)

loop_
_atom_site_label
_atom_site_fract_x
_atom_site_fract_y
_atom_site_fract_z
_atom_site_U_iso_or_equiv
_atom_site_occupancy
_atom_site_thermal_displace_type
C1 0.0836(5) 0.5299(3) 0.0247(2) 0.0836 1.0000 Uani
C2 0.2255(5) 0.5837(3) 0.0672(2) 0.0834 1.0000 Uani
C3 0.3959(5) 0.6501(3) 0.1212(2) 0.0803 1.0000 Uani
C4 0.4119(5) 0.5645(3) 0.3162(3) 0.0893 1.0000 Uani
C5 0.2698(8) 0.4467(3) 0.3396(4) 0.1281 1.0000 Uani
C6 0.0698(4) 0.73882(19) 0.25969(17) 0.0587 1.0000 Uani
C7 -0.0584(4) 0.8184(2) 0.17690(16) 0.0629 1.0000 Uani
C8 -0.2821(4) 0.9000(2) 0.20205(16) 0.0620 1.0000 Uani
C9 -0.3932(4) 0.90584(19) 0.30962(16) 0.0567 1.0000 Uani
C10 -0.2659(4) 0.8255(2) 0.39102(16) 0.0620 1.0000 Uani
C11 -0.0404(4) 0.7447(2) 0.36793(17) 0.0632 1.0000 Uani
C12 -0.6281(4) 0.9862(2) 0.34359(16) 0.0600 1.0000 Uani
C13 -0.7831(4) 1.0775(2) 0.28663(17) 0.0628 1.0000 Uani
C14 -1.0095(5) 1.1435(2) 0.34240(19) 0.0697 1.0000 Uani
C15 -0.7441(6) 1.1147(3) 0.1721(2) 0.0858 1.0000 Uani
N1 0.2963(4) 0.65905(18) 0.23470(16) 0.0683 1.0000 Uani
N2 -1.1898(4) 1.1958(2) 0.3887(2) 0.0904 1.0000 Uani
N3 -0.7163(7) 1.1445(4) 0.0806(2) 0.1397 1.0000 Uani
H31 0.4041 0.7329 0.0831 0.1020 1.0000 Uiso
H32 0.5727 0.6067 0.1185 0.1020 1.0000 Uiso
H41 0.4023 0.5998 0.3819 0.1115 1.0000 Uiso
H42 0.5962 0.5426 0.2912 0.1115 1.0000 Uiso
H51 0.3549 0.3890 0.3933 0.1572 1.0000 Uiso
H52 0.0854 0.4670 0.3655 0.1572 1.0000 Uiso
H53 0.2793 0.4098 0.2748 0.1572 1.0000 Uiso
H71 0.0104 0.8156 0.1028 0.0812 1.0000 Uiso
H81 -0.3630 0.9537 0.1448 0.0803 1.0000 Uiso
H101 -0.3380 0.8270 0.4649 0.0793 1.0000 Uiso
H111 0.0417 0.6924 0.4256 0.0815 1.0000 Uiso
H121 -0.6845 0.9727 0.4196 0.0778 1.0000 Uiso

loop_
_atom_type_symbol
_atom_type_scat_dispersion_real
_atom_type_scat_dispersion_imag
_atom_type_scat_Cromer_Mann_a1
_atom_type_scat_Cromer_Mann_b1
_atom_type_scat_Cromer_Mann_a2
_atom_type_scat_Cromer_Mann_b2
_atom_type_scat_Cromer_Mann_a3
_atom_type_scat_Cromer_Mann_b3
_atom_type_scat_Cromer_Mann_a4
_atom_type_scat_Cromer_Mann_b4
_atom_type_scat_Cromer_Mann_c
_atom_type_scat_source
'N   ' 0.0290 0.0180 12.2126 0.0057 3.1322 9.8933 2.0125 28.9975 1.1663 0.5826 -11.5290 International_Tables_Vol_IV_Table_2.2B
'C   ' 0.0170 0.0090 2.3100 20.8439 1.0200 10.2075 1.5886 0.5687 0.8650 51.6512 0.2156 International_Tables_Vol_IV_Table_2.2B
'H   ' 0.0000 0.0000 0.4930 10.5109 0.3229 26.1257 0.1402 3.1424 0.0408 57.7997 0.0030 International_Tables_Vol_IV_Table_2.2B

loop_
_geom_angle_atom_site_label_1
_geom_angle_site_symmetry_1
_geom_angle_atom_site_label_2
_geom_angle_atom_site_label_3
_geom_angle
_geom_angle_publ_flag
C1 2_565 C1 C2 178.8(4) yes
C1 . C2 C3 178.9(3) yes
C2 . C3 N1 113.3(2) yes
C5 . C4 N1 113.7(2) yes
C7 . C6 C11 117.80(19) yes
C7 . C6 N1 120.79(19) yes
C11 . C6 N1 121.4(2) yes
C6 . C7 C8 120.79(18) yes
C7 . C8 C9 121.6(2) yes
C8 . C9 C10 117.05(19) yes
C8 . C9 C12 125.6(2) yes
C10 . C9 C12 117.32(18) yes
C9 . C10 C11 122.30(19) yes
C6 . C11 C10 120.4(2) yes
C9 . C12 C13 131.39(19) yes
C12 . C13 C14 119.48(19) yes
C12 . C13 C15 125.4(2) yes
C14 . C13 C15 115.1(2) yes
C13 . C14 N2 178.9(3) yes
C13 . C15 N3 179.1(3) yes
C3 . N1 C4 116.9(2) yes
C3 . N1 C6 119.9(2) yes
C4 . N1 C6 122.1(2) yes

loop_
_geom_bond_atom_site_label_1
_geom_bond_atom_site_label_2
_geom_bond_site_symmetry_2
_geom_bond_distance
_geom_bond_publ_flag
C1 C1 2_565 1.369(5) yes
C1 C2 . 1.186(3) yes
C2 C3 . 1.458(3) yes
C3 N1 . 1.457(3) yes
C4 C5 . 1.501(5) yes
C4 N1 . 1.452(4) yes
C6 C7 . 1.409(3) yes
C6 C11 . 1.403(3) yes
C6 N1 . 1.374(3) yes
C7 C8 . 1.376(3) yes
C8 C9 . 1.397(3) yes
C9 C10 . 1.399(3) yes
C9 C12 . 1.436(3) yes
C10 C11 . 1.372(3) yes
C12 C13 . 1.351(3) yes
C13 C14 . 1.429(3) yes
C13 C15 . 1.422(3) yes
C14 N2 . 1.148(3) yes
C15 N3 . 1.135(3) yes
